data_1567006
loop_
_publ_author_name
'Noonikara-Poyil, Anurag'
'Ridlen, Shawn G.'
'Fern\'andez, Israel'
'Dias, H. V. Rasika'

_publ_section_title
;
 Isolable acetylene complexes of copper and silver
;
_journal_issue 24
_journal_name_full 'Chemical Science'
_journal_page_first 7190
_journal_page_last 7203
_journal_paper_doi 10.1039/D2SC02377F
_journal_volume 13
_journal_year 2022
_chemical_formula_moiety 'F6 Sb, C13 H18 Ag N4'
_chemical_formula_sum 'C13 H18 Ag F6 N4 Sb'
_chemical_formula_weight 573.93
_space_group_crystal_system monoclinic
_space_group_IT_number 14
_space_group_name_Hall '-P 2yn'
_space_group_name_H-M_alt 'P 1 21/n 1'
_atom_sites_solution_hydrogens geom
_atom_sites_solution_primary dual
_audit_creation_date 2021-04-07
_audit_creation_method
;
Olex2 1.3
(compiled 2020.11.12 svn.r5f609507 for OlexSys, GUI svn.r6272)
;
_audit_update_record
;
2022-02-16 deposited with the CCDC.	2022-05-20 downloaded from the CCDC.
;
_cell_angle_alpha 90
_cell_angle_beta 93.091(2)
_cell_angle_gamma 90
_cell_formula_units_Z 4
_cell_length_a 11.7240(5)
_cell_length_b 12.2179(5)
_cell_length_c 12.8999(6)
_cell_measurement_reflns_used 9723
_cell_measurement_temperature 100.0
_cell_measurement_theta_max 42.17
_cell_measurement_theta_min 2.83
_cell_volume 1845.13(14)
_computing_cell_refinement 'SAINT V8.40B (?, 2016)'
_computing_data_collection 'APEX3 Ver. 2016.5-0 (Bruker-AXS, 2016)'
_computing_data_reduction 'SAINT V8.40B (?, 2016)'
_computing_molecular_graphics 'Olex2 1.3 (Dolomanov et al., 2009)'
_computing_publication_material 'Olex2 1.3 (Dolomanov et al., 2009)'
_computing_structure_refinement 'SHELXL 2018/3 (Sheldrick, 2015)'
_computing_structure_solution 'SHELXT 2018/2 (Sheldrick, 2018)'
_diffrn_ambient_temperature 100.0
_diffrn_detector 'charge-coupled device (CCD) area detector'
_diffrn_detector_area_resol_mean 7.9
_diffrn_detector_type 'Photon 100 CMOS'
_diffrn_measured_fraction_theta_full 0.999
_diffrn_measured_fraction_theta_max 1.000
_diffrn_measurement_device 'three-circle diffractometer'
_diffrn_measurement_device_type 'Bruker D8 Quest'
_diffrn_measurement_method '\f and \w scans'
_diffrn_radiation_collimation '0.6 mm double-pinhole'
_diffrn_radiation_detector 'Photon 100 CMOS'
_diffrn_radiation_monochromator 'curved graphite'
_diffrn_radiation_probe x-ray
_diffrn_radiation_type 'Mo K\a'
_diffrn_radiation_wavelength 0.71073
_diffrn_radiation_xray_symbol K-L~3~
_diffrn_reflns_av_R_equivalents 0.0430
_diffrn_reflns_av_unetI/netI 0.0168
_diffrn_reflns_Laue_measured_fraction_full 0.999
_diffrn_reflns_Laue_measured_fraction_max 1.000
_diffrn_reflns_limit_h_max 17
_diffrn_reflns_limit_h_min -17
_diffrn_reflns_limit_k_max 18
_diffrn_reflns_limit_k_min -18
_diffrn_reflns_limit_l_max 19
_diffrn_reflns_limit_l_min -19
_diffrn_reflns_number 89480
_diffrn_reflns_point_group_measured_fraction_full 0.999
_diffrn_reflns_point_group_measured_fraction_max 1.000
_diffrn_reflns_theta_full 25.242
_diffrn_reflns_theta_max 32.030
_diffrn_reflns_theta_min 2.409
_diffrn_source 'fine-focus sealed X-ray tube'
_diffrn_source_current 30.0
_diffrn_source_power 1.5
_diffrn_source_type 'KFF MO-2KC-90'
_diffrn_source_voltage 50.0
_diffrn_standards_number 0
_exptl_absorpt_coefficient_mu 2.586
_exptl_absorpt_correction_T_max 0.4179
_exptl_absorpt_correction_T_min 0.3097
_exptl_absorpt_correction_type multi-scan
_exptl_absorpt_process_details
;
SADABS-2016/2 (Bruker,2016/2) was used for absorption correction.
wR2(int) was 0.1016 before and 0.0736 after correction.
The Ratio of minimum to maximum transmission is 0.7042.
The \l/2 correction factor is Not present.
;
_exptl_crystal_colour colourless
_exptl_crystal_colour_primary colourless
_exptl_crystal_density_diffrn 2.066
_exptl_crystal_density_method 'not measured'
_exptl_crystal_description rods
_exptl_crystal_F_000 1104
_exptl_crystal_size_max 0.46
_exptl_crystal_size_mid 0.36
_exptl_crystal_size_min 0.17
_refine_diff_density_max 1.650
_refine_diff_density_min -1.436
_refine_diff_density_rms 0.201
_refine_ls_extinction_coef 0.00134(11)
_refine_ls_extinction_expression Fc^*^=kFc[1+0.001xFc^2^\l^3^/sin(2\q)]^-1/4^
_refine_ls_extinction_method 'SHELXL-2018/3 (Sheldrick 2018)'
_refine_ls_goodness_of_fit_ref 1.022
_refine_ls_hydrogen_treatment constr
_refine_ls_matrix_type full
_refine_ls_number_parameters 231
_refine_ls_number_reflns 6436
_refine_ls_number_restraints 0
_refine_ls_restrained_S_all 1.022
_refine_ls_R_factor_all 0.0429
_refine_ls_R_factor_gt 0.0352
_refine_ls_shift/su_max 0.001
_refine_ls_shift/su_mean 0.000
_refine_ls_structure_factor_coef Fsqd
_refine_ls_weighting_details 'w=1/[\s^2^(Fo^2^)+12.4118P] where P=(Fo^2^+2Fc^2^)/3'
_refine_ls_weighting_scheme calc
_refine_ls_wR_factor_gt 0.0678
_refine_ls_wR_factor_ref 0.0744
_reflns_Friedel_coverage 0.000
_reflns_number_gt 5677
_reflns_number_total 6436
_reflns_threshold_expression 'I > 2\s(I)'
_cod_data_source_file d2sc02377f3.cif
_cod_data_source_block rad838_0m_a
_cod_depositor_comments 'Adding full bibliography for 1567002--1567006.cif.'
_cod_database_code 1567006
_shelx_shelxl_version_number 2018/3
_shelx_space_group_comment
;
The symmetry employed for this shelxl refinement is uniquely defined
by the following loop, which should always be used as a source of
symmetry information in preference to the above space-group names.
They are only intended as comments.
;
_shelx_estimated_absorpt_t_max 0.668
_shelx_estimated_absorpt_t_min 0.383
_olex2_refinement_description
;
1. Fixed Uiso
 At 1.2 times of:
  All C(H) groups, All C(H,H) groups
 At 1.5 times of:
  All C(H,H,H) groups
2.a Secondary CH2 refined with riding coordinates:
 C11(H11A,H11B)
2.b Aromatic/amide H refined with riding coordinates:
 C2(H2), C7(H7), C12(H12), C13(H13)
2.c Idealised Me refined as rotating group:
 C4(H4A,H4B,H4C), C5(H5A,H5B,H5C), C9(H9A,H9B,H9C), C10(H10A,H10B,H10C)
;
_olex2_submission_special_instructions 'No special instructions were received'

loop_
_space_group_symop_operation_xyz
'x, y, z'
'-x+1/2, y+1/2, -z+1/2'
'-x, -y, -z'
'x-1/2, -y-1/2, z-1/2'

loop_
_atom_site_label
_atom_site_type_symbol
_atom_site_fract_x
_atom_site_fract_y
_atom_site_fract_z
_atom_site_U_iso_or_equiv
_atom_site_adp_type
_atom_site_occupancy
_atom_site_site_symmetry_order
_atom_site_calc_flag
_atom_site_refinement_flags_posn
_atom_site_refinement_flags_adp
_atom_site_refinement_flags_occupancy
_atom_site_disorder_assembly
_atom_site_disorder_group
Sb Sb -0.03861(2) 0.38530(2) 0.28524(2) 0.01855(5) Uani 1 1 d . . . . .
F1 F 0.00942(19) 0.4038(2) 0.15068(16) 0.0339(5) Uani 1 1 d . . . . .
F2 F -0.0385(4) 0.5355(2) 0.3054(3) 0.0825(13) Uani 1 1 d . . . . .
F3 F -0.1896(2) 0.3912(4) 0.2342(2) 0.0796(14) Uani 1 1 d . . . . .
F4 F -0.0366(4) 0.2340(2) 0.2664(2) 0.0651(10) Uani 1 1 d . . . . .
F5 F 0.1128(2) 0.3792(3) 0.3365(2) 0.0609(9) Uani 1 1 d . . . . .
F6 F -0.0908(2) 0.3639(2) 0.41855(16) 0.0358(5) Uani 1 1 d . . . . .
Ag Ag 0.31152(2) 0.57656(2) 0.28620(2) 0.01869(6) Uani 1 1 d . . . . .
N1 N 0.4712(2) 0.4326(2) 0.15674(19) 0.0168(4) Uani 1 1 d . . . . .
N2 N 0.3755(2) 0.4964(2) 0.14628(18) 0.0166(4) Uani 1 1 d . . . . .
N3 N 0.4963(2) 0.3994(2) 0.3406(2) 0.0188(4) Uani 1 1 d . . . . .
N4 N 0.4083(2) 0.4531(2) 0.38384(19) 0.0196(4) Uani 1 1 d . . . . .
C1 C 0.3265(2) 0.4724(2) 0.0533(2) 0.0178(5) Uani 1 1 d . . . . .
C2 C 0.3926(2) 0.3953(2) 0.0026(2) 0.0189(5) Uani 1 1 d . . . . .
H2 H 0.377461 0.365644 -0.064793 0.023 Uiso 1 1 calc R U . . .
C3 C 0.4841(2) 0.3711(2) 0.0707(2) 0.0181(5) Uani 1 1 d . . . . .
C4 C 0.2153(3) 0.5236(3) 0.0186(2) 0.0223(5) Uani 1 1 d . . . . .
H4A H 0.152417 0.479894 0.043863 0.033 Uiso 1 1 calc R U . . .
H4B H 0.208949 0.526433 -0.057363 0.033 Uiso 1 1 calc R U . . .
H4C H 0.211602 0.597964 0.046664 0.033 Uiso 1 1 calc R U . . .
C5 C 0.5792(3) 0.2909(3) 0.0615(3) 0.0259(6) Uani 1 1 d . . . . .
H5A H 0.649405 0.320805 0.095125 0.039 Uiso 1 1 calc R U . . .
H5B H 0.590933 0.277214 -0.011999 0.039 Uiso 1 1 calc R U . . .
H5C H 0.559615 0.222163 0.095387 0.039 Uiso 1 1 calc R U . . .
C6 C 0.3844(3) 0.3956(3) 0.4680(2) 0.0220(5) Uani 1 1 d . . . . .
C7 C 0.4581(3) 0.3050(3) 0.4787(3) 0.0272(6) Uani 1 1 d . . . . .
H7 H 0.459110 0.251373 0.532139 0.033 Uiso 1 1 calc R U . . .
C8 C 0.5283(3) 0.3092(3) 0.3968(3) 0.0249(6) Uani 1 1 d . . . . .
C9 C 0.2914(3) 0.4301(3) 0.5354(3) 0.0292(7) Uani 1 1 d . . . . .
H9A H 0.297238 0.508873 0.548727 0.044 Uiso 1 1 calc R U . . .
H9B H 0.298713 0.390212 0.601312 0.044 Uiso 1 1 calc R U . . .
H9C H 0.217092 0.413723 0.500318 0.044 Uiso 1 1 calc R U . . .
C10 C 0.6225(3) 0.2356(3) 0.3681(4) 0.0395(9) Uani 1 1 d . . . . .
H10A H 0.604432 0.204507 0.299099 0.059 Uiso 1 1 calc R U . . .
H10B H 0.631397 0.176279 0.419066 0.059 Uiso 1 1 calc R U . . .
H10C H 0.693798 0.277339 0.367154 0.059 Uiso 1 1 calc R U . . .
C11 C 0.5445(2) 0.4459(2) 0.2495(2) 0.0190(5) Uani 1 1 d . . . . .
H11A H 0.558625 0.524910 0.261388 0.023 Uiso 1 1 calc R U . . .
H11B H 0.618917 0.410520 0.238868 0.023 Uiso 1 1 calc R U . . .
C12 C 0.2012(3) 0.7272(3) 0.2739(3) 0.0355(9) Uani 1 1 d . . . . .
H12 H 0.173342 0.782196 0.227042 0.043 Uiso 1 1 calc R U . . .
C13 C 0.1985(4) 0.6964(4) 0.3624(3) 0.0452(11) Uani 1 1 d . . . . .
H13 H 0.166884 0.713127 0.426779 0.054 Uiso 1 1 calc R U . . .

loop_
_atom_site_aniso_label
_atom_site_aniso_U_11
_atom_site_aniso_U_22
_atom_site_aniso_U_33
_atom_site_aniso_U_23
_atom_site_aniso_U_13
_atom_site_aniso_U_12
Sb 0.01637(9) 0.02184(10) 0.01741(9) 0.00201(7) 0.00071(6) 0.00073(6)
F1 0.0313(11) 0.0505(14) 0.0204(9) 0.0038(9) 0.0050(8) -0.0092(10)
F2 0.154(4) 0.0203(12) 0.078(2) -0.0026(14) 0.049(2) 0.0032(18)
F3 0.0168(10) 0.176(4) 0.0460(16) 0.049(2) -0.0031(10) 0.0065(17)
F4 0.127(3) 0.0224(12) 0.0474(16) -0.0044(11) 0.0233(18) -0.0099(15)
F5 0.0204(11) 0.126(3) 0.0356(13) -0.0012(16) -0.0078(9) -0.0005(14)
F6 0.0406(12) 0.0460(13) 0.0218(9) 0.0075(9) 0.0101(8) 0.0110(10)
Ag 0.01964(10) 0.01695(10) 0.01939(10) -0.00054(7) 0.00026(7) 0.00433(7)
N1 0.0129(9) 0.0158(10) 0.0215(11) -0.0003(8) -0.0007(8) -0.0001(8)
N2 0.0139(9) 0.0178(10) 0.0179(10) 0.0028(8) 0.0004(8) 0.0025(8)
N3 0.0168(10) 0.0174(10) 0.0217(11) 0.0039(9) -0.0044(8) 0.0000(8)
N4 0.0199(11) 0.0207(11) 0.0179(10) 0.0000(9) -0.0031(8) 0.0003(9)
C1 0.0160(11) 0.0181(12) 0.0194(12) 0.0031(9) 0.0020(9) -0.0008(9)
C2 0.0197(12) 0.0179(12) 0.0192(12) -0.0022(10) 0.0024(9) -0.0041(10)
C3 0.0153(11) 0.0144(11) 0.0247(13) -0.0010(10) 0.0039(9) -0.0006(9)
C4 0.0187(12) 0.0274(14) 0.0201(12) 0.0042(11) -0.0034(10) 0.0015(11)
C5 0.0215(13) 0.0169(13) 0.0396(17) -0.0029(12) 0.0054(12) 0.0022(10)
C6 0.0240(13) 0.0230(13) 0.0182(12) 0.0008(10) -0.0057(10) -0.0067(11)
C7 0.0281(15) 0.0242(14) 0.0282(15) 0.0099(12) -0.0076(12) -0.0060(12)
C8 0.0222(13) 0.0194(13) 0.0324(16) 0.0086(12) -0.0056(11) -0.0013(11)
C9 0.0313(16) 0.0365(18) 0.0197(13) -0.0011(12) -0.0002(12) -0.0071(14)
C10 0.0327(18) 0.0301(18) 0.056(2) 0.0161(17) 0.0013(17) 0.0123(15)
C11 0.0146(11) 0.0198(12) 0.0221(12) 0.0023(10) -0.0033(9) -0.0019(9)
C12 0.0381(19) 0.0350(18) 0.0347(18) 0.0107(15) 0.0127(15) 0.0247(16)
C13 0.069(3) 0.037(2) 0.0304(18) -0.0022(16) 0.0147(18) 0.033(2)

loop_
_atom_type_symbol
_atom_type_description
_atom_type_scat_dispersion_real
_atom_type_scat_dispersion_imag
_atom_type_scat_source
C C 0.0033 0.0016 'International Tables Vol C Tables 4.2.6.8 and 6.1.1.4'
H H 0.0000 0.0000 'International Tables Vol C Tables 4.2.6.8 and 6.1.1.4'
Ag Ag -0.8971 1.1015 'International Tables Vol C Tables 4.2.6.8 and 6.1.1.4'
F F 0.0171 0.0103 'International Tables Vol C Tables 4.2.6.8 and 6.1.1.4'
N N 0.0061 0.0033 'International Tables Vol C Tables 4.2.6.8 and 6.1.1.4'
Sb Sb -0.5866 1.5461 'International Tables Vol C Tables 4.2.6.8 and 6.1.1.4'

loop_
_geom_angle_atom_site_label_1
_geom_angle_atom_site_label_2
_geom_angle_atom_site_label_3
_geom_angle
_geom_angle_site_symmetry_1
_geom_angle_site_symmetry_3
_geom_angle_publ_flag
F1 Sb F6 178.14(11) . . ?
F2 Sb F1 90.72(13) . . ?
F2 Sb F3 90.3(2) . . ?
F2 Sb F4 179.1(2) . . ?
F2 Sb F5 89.8(2) . . ?
F2 Sb F6 90.40(13) . . ?
F3 Sb F1 89.72(11) . . ?
F3 Sb F4 90.6(2) . . ?
F3 Sb F5 179.92(19) . . ?
F3 Sb F6 88.79(12) . . ?
F4 Sb F1 89.56(12) . . ?
F4 Sb F6 89.34(12) . . ?
F5 Sb F1 90.32(11) . . ?
F5 Sb F4 89.30(18) . . ?
F5 Sb F6 91.18(11) . . ?
N2 Ag N4 88.66(9) . . ?
N2 Ag C12 121.48(12) . . ?
N2 Ag C13 151.67(13) . . ?
N4 Ag C12 149.78(12) . . ?
N4 Ag C13 119.27(13) . . ?
C13 Ag C12 31.10(14) . . ?
N2 N1 C11 117.8(2) . . ?
C3 N1 N2 111.3(2) . . ?
C3 N1 C11 130.8(2) . . ?
N1 N2 Ag 118.89(17) . . ?
C1 N2 Ag 132.80(19) . . ?
C1 N2 N1 106.0(2) . . ?
N4 N3 C11 118.6(2) . . ?
C8 N3 N4 111.4(3) . . ?
C8 N3 C11 130.0(3) . . ?
N3 N4 Ag 117.77(18) . . ?
C6 N4 Ag 133.7(2) . . ?
C6 N4 N3 106.0(3) . . ?
N2 C1 C2 110.1(3) . . ?
N2 C1 C4 120.3(3) . . ?
C2 C1 C4 129.5(3) . . ?
C1 C2 H2 127.0 . . ?
C3 C2 C1 106.1(3) . . ?
C3 C2 H2 127.0 . . ?
N1 C3 C2 106.6(2) . . ?
N1 C3 C5 123.0(3) . . ?
C2 C3 C5 130.3(3) . . ?
C1 C4 H4A 109.5 . . ?
C1 C4 H4B 109.5 . . ?
C1 C4 H4C 109.5 . . ?
H4A C4 H4B 109.5 . . ?
H4A C4 H4C 109.5 . . ?
H4B C4 H4C 109.5 . . ?
C3 C5 H5A 109.5 . . ?
C3 C5 H5B 109.5 . . ?
C3 C5 H5C 109.5 . . ?
H5A C5 H5B 109.5 . . ?
H5A C5 H5C 109.5 . . ?
H5B C5 H5C 109.5 . . ?
N4 C6 C7 109.8(3) . . ?
N4 C6 C9 121.2(3) . . ?
C7 C6 C9 129.0(3) . . ?
C6 C7 H7 126.7 . . ?
C8 C7 C6 106.5(3) . . ?
C8 C7 H7 126.7 . . ?
N3 C8 C7 106.3(3) . . ?
N3 C8 C10 123.0(3) . . ?
C7 C8 C10 130.7(3) . . ?
C6 C9 H9A 109.5 . . ?
C6 C9 H9B 109.5 . . ?
C6 C9 H9C 109.5 . . ?
H9A C9 H9B 109.5 . . ?
H9A C9 H9C 109.5 . . ?
H9B C9 H9C 109.5 . . ?
C8 C10 H10A 109.5 . . ?
C8 C10 H10B 109.5 . . ?
C8 C10 H10C 109.5 . . ?
H10A C10 H10B 109.5 . . ?
H10A C10 H10C 109.5 . . ?
H10B C10 H10C 109.5 . . ?
N1 C11 N3 112.8(2) . . ?
N1 C11 H11A 109.0 . . ?
N1 C11 H11B 109.0 . . ?
N3 C11 H11A 109.0 . . ?
N3 C11 H11B 109.0 . . ?
H11A C11 H11B 107.8 . . ?
Ag C12 H12 143.1 . . ?
C13 C12 Ag 73.8(2) . . ?
C13 C12 H12 143.1 . . ?
Ag C13 H13 142.5 . . ?
C12 C13 Ag 75.1(2) . . ?
C12 C13 H13 142.5 . . ?

loop_
_geom_bond_atom_site_label_1
_geom_bond_atom_site_label_2
_geom_bond_distance
_geom_bond_site_symmetry_2
_geom_bond_publ_flag
Sb F1 1.867(2) . ?
Sb F2 1.853(3) . ?
Sb F3 1.857(2) . ?
Sb F4 1.865(3) . ?
Sb F5 1.862(2) . ?
Sb F6 1.874(2) . ?
Ag N2 2.220(2) . ?
Ag N4 2.235(3) . ?
Ag C12 2.251(3) . ?
Ag C13 2.237(4) . ?
N1 N2 1.366(3) . ?
N1 C3 1.355(4) . ?
N1 C11 1.444(4) . ?
N2 C1 1.334(4) . ?
N3 N4 1.366(4) . ?
N3 C8 1.360(4) . ?
N3 C11 1.448(4) . ?
N4 C6 1.335(4) . ?
C1 C2 1.404(4) . ?
C1 C4 1.492(4) . ?
C2 H2 0.9500 . ?
C2 C3 1.381(4) . ?
C3 C5 1.494(4) . ?
C4 H4A 0.9800 . ?
C4 H4B 0.9800 . ?
C4 H4C 0.9800 . ?
C5 H5A 0.9800 . ?
C5 H5B 0.9800 . ?
C5 H5C 0.9800 . ?
C6 C7 1.407(5) . ?
C6 C9 1.491(5) . ?
C7 H7 0.9500 . ?
C7 C8 1.375(5) . ?
C8 C10 1.487(5) . ?
C9 H9A 0.9800 . ?
C9 H9B 0.9800 . ?
C9 H9C 0.9800 . ?
C10 H10A 0.9800 . ?
C10 H10B 0.9800 . ?
C10 H10C 0.9800 . ?
C11 H11A 0.9900 . ?
C11 H11B 0.9900 . ?
C12 H12 0.9500 . ?
C12 C13 1.203(5) . ?
C13 H13 0.9500 . ?

loop_
_geom_torsion_atom_site_label_1
_geom_torsion_atom_site_label_2
_geom_torsion_atom_site_label_3
_geom_torsion_atom_site_label_4
_geom_torsion
_geom_torsion_site_symmetry_1
_geom_torsion_site_symmetry_2
_geom_torsion_site_symmetry_3
_geom_torsion_site_symmetry_4
_geom_torsion_publ_flag
Ag N2 C1 C2 -163.5(2) . . . . ?
Ag N2 C1 C4 14.8(4) . . . . ?
Ag N4 C6 C7 160.9(2) . . . . ?
Ag N4 C6 C9 -19.2(4) . . . . ?
N1 N2 C1 C2 -1.7(3) . . . . ?
N1 N2 C1 C4 176.7(2) . . . . ?
N2 N1 C3 C2 -0.7(3) . . . . ?
N2 N1 C3 C5 -178.0(3) . . . . ?
N2 N1 C11 N3 73.6(3) . . . . ?
N2 C1 C2 C3 1.3(3) . . . . ?
N3 N4 C6 C7 0.3(3) . . . . ?
N3 N4 C6 C9 -179.8(3) . . . . ?
N4 N3 C8 C7 0.1(4) . . . . ?
N4 N3 C8 C10 -179.7(3) . . . . ?
N4 N3 C11 N1 -74.1(3) . . . . ?
N4 C6 C7 C8 -0.2(4) . . . . ?
C1 C2 C3 N1 -0.3(3) . . . . ?
C1 C2 C3 C5 176.7(3) . . . . ?
C3 N1 N2 Ag 166.38(18) . . . . ?
C3 N1 N2 C1 1.5(3) . . . . ?
C3 N1 C11 N3 -111.9(3) . . . . ?
C4 C1 C2 C3 -176.9(3) . . . . ?
C6 C7 C8 N3 0.1(4) . . . . ?
C6 C7 C8 C10 179.8(4) . . . . ?
C8 N3 N4 Ag -164.5(2) . . . . ?
C8 N3 N4 C6 -0.3(3) . . . . ?
C8 N3 C11 N1 109.5(3) . . . . ?
C9 C6 C7 C8 179.9(3) . . . . ?
C11 N1 N2 Ag -18.1(3) . . . . ?
C11 N1 N2 C1 177.0(2) . . . . ?
C11 N1 C3 C2 -175.5(3) . . . . ?
C11 N1 C3 C5 7.2(5) . . . . ?
C11 N3 N4 Ag 18.4(3) . . . . ?
C11 N3 N4 C6 -177.4(2) . . . . ?
C11 N3 C8 C7 176.8(3) . . . . ?
C11 N3 C8 C10 -3.0(5) . . . . ?
